data_9012071
loop_
_publ_author_name
'Larranaga, A.'
'Mesa, J. L.'
'Pizarro, J. L.'
'Pena, A.'
'Chapman, J. P.'
'Arriortua, M. I.'
'Rojo, T.'

_publ_section_title
;
 Thermal, spectroscopic and magnetic properties of the CoxNi1-x(SeO3)*2H2O
 (x = 0, 0.4, 1) phases crystal structure of Co0.4Ni0.6(SeO3)*2H2O
;
_journal_name_full 'Materials Research Bulletin'
_journal_page_first 781
_journal_page_last 793
_journal_paper_doi 10.1016/j.materresbull.2005.02.005
_journal_volume 40
_journal_year 2005
_chemical_compound_source Synthetic
_chemical_formula_sum 'Co0.4 H4 Ni0.6 O5 Se'
_chemical_name_mineral Ahlfeldite
_space_group_IT_number 14
_symmetry_space_group_name_Hall '-P 2yn'
_symmetry_space_group_name_H-M 'P 1 21/n 1'
_cell_angle_alpha 90
_cell_angle_beta 98.927
_cell_angle_gamma 90
_cell_length_a 6.4681
_cell_length_b 8.7816
_cell_length_c 7.5668
_cell_formula_units_Z 4
_cell_volume 424.590
_database_code_amcsd 0014382
_exptl_crystal_density_diffrn 3.469
_cod_original_formula_sum '(Ni.6 Co.4) Se O5 H4'
_cod_database_code 9012071

loop_
_space_group_symop_operation_xyz
x,y,z
1/2+x,1/2-y,1/2+z
1/2-x,1/2+y,1/2-z
-x,-y,-z

loop_
_atom_site_label
_atom_site_fract_x
_atom_site_fract_y
_atom_site_fract_z
_atom_site_occupancy
_atom_site_U_iso_or_equiv
Ni -0.35030 0.13800 0.98200 0.60000 0.00800
Co -0.35030 0.13800 0.98200 0.40000 0.00800
Se 0.10250 0.15230 0.83710 1.00000 0.00800
O1 0.17390 0.32540 0.76520 1.00000 0.01200
O2 -0.04080 0.19940 0.99750 1.00000 0.01300
O3 0.32790 0.09240 0.96670 1.00000 0.01100
O4w 0.11580 0.43490 0.20670 1.00000 0.01400
O5w -0.41850 0.35920 0.92190 1.00000 0.01500
H1 0.07200 0.36500 0.13200 1.00000 0.02800
H2 0.00900 0.50100 0.19800 1.00000 0.02800
H3 -0.33900 0.42500 0.86900 1.00000 0.02800
H4 -0.55400 0.36800 0.87900 1.00000 0.02800

loop_
_cod_related_entry_id
_cod_related_entry_database
_cod_related_entry_code
1 AMCSD 0014382
